data_9005461
loop_
_publ_author_name
'Meneghinello, E.'
'Alberti, A.'
'Cruciani, G.'
'Sacerdoti, M.'
'McIntyre, G.'
'Ciambelli, P.'
'Rapascciuolo, M. T.'

_publ_section_title
;
 Single crystal neutron diffraction study of the natural zeolite barrerite
 in its ND4-exchanged form
;
_journal_name_full 'European Journal of Mineralogy'
_journal_page_first 1123
_journal_page_last 1129
_journal_volume 12
_journal_year 2000
_chemical_formula_sum 'Al1.876 Ba0.002 Ca0.162 H34 K0.03 Mg0.047 N1.315 Na0.106 O22.52 Si7.123'
_chemical_name_mineral Barrerite
_space_group_IT_number 69
_symmetry_space_group_name_Hall '-F 2 2'
_symmetry_space_group_name_H-M 'F m m m'
_cell_angle_alpha 90
_cell_angle_beta 90
_cell_angle_gamma 90
_cell_formula_units_Z 8
_cell_length_a 13.601
_cell_length_b 18.232
_cell_length_c 17.810
_cell_volume 4416.407
_database_code_amcsd 0006847
_exptl_crystal_density_diffrn 2.031
_cod_original_formula_sum '(Si7.123 Al1.876) O22.52 Na.106 K.03 Mg.047 Ca.162 Ba.002 N1.315 H34'
_cod_database_code 9005461

loop_
_space_group_symop_operation_xyz
x,y,z
x,1/2+y,1/2+z
1/2+x,y,1/2+z
1/2+x,1/2+y,z
x,-y,z
x,1/2-y,1/2+z
1/2+x,-y,1/2+z
1/2+x,1/2-y,z
-x,y,-z
-x,1/2+y,1/2-z
1/2-x,y,1/2-z
1/2-x,1/2+y,-z
-x,y,z
-x,1/2+y,1/2+z
1/2-x,y,1/2+z
1/2-x,1/2+y,z
x,-y,-z
x,1/2-y,1/2-z
1/2+x,-y,1/2-z
1/2+x,1/2-y,-z
x,y,-z
x,1/2+y,1/2-z
1/2+x,y,1/2-z
1/2+x,1/2+y,-z
-x,-y,z
-x,1/2-y,1/2+z
1/2-x,-y,1/2+z
1/2-x,1/2-y,z
-x,-y,-z
-x,1/2-y,1/2-z
1/2-x,-y,1/2-z
1/2-x,1/2-y,-z

loop_
_atom_site_aniso_label
_atom_site_aniso_U_11
_atom_site_aniso_U_22
_atom_site_aniso_U_33
_atom_site_aniso_U_12
_atom_site_aniso_U_13
_atom_site_aniso_U_23
SiT1 0.02700 0.03600 0.04000 0.00000 -0.00200 -0.00200
AlT1 0.02700 0.03600 0.04000 0.00000 -0.00200 -0.00200
SiT3 0.02800 0.03500 0.04000 -0.00300 0.00000 0.00000
AlT3 0.02800 0.03500 0.04000 -0.00300 0.00000 0.00000
SiT4 0.02400 0.03700 0.03600 0.00600 0.00000 0.00000
AlT4 0.02400 0.03700 0.03600 0.00600 0.00000 0.00000
SiT5 0.02000 0.05700 0.02900 0.00000 0.00000 0.00000
AlT5 0.02000 0.05700 0.02900 0.00000 0.00000 0.00000
O1 0.04600 0.06300 0.05500 -0.01100 -0.01500 0.01700
O3 0.04100 0.06300 0.05800 -0.00900 -0.00800 0.02100
O4 0.06400 0.05900 0.07000 -0.00900 0.02400 -0.02000
O7 0.03200 0.05800 0.06100 0.00000 0.00000 -0.00300
O8 0.03300 0.04300 0.07500 -0.00500 0.00000 0.00000
O9 0.04700 0.03700 0.07500 0.00000 0.00000 0.00000
O10 0.02300 0.05600 0.05400 0.00000 0.00000 0.00000
Wat8 0.05800 0.04900 0.13000 0.00000 0.00000 0.00000

loop_
_atom_site_label
_atom_site_fract_x
_atom_site_fract_y
_atom_site_fract_z
_atom_site_occupancy
_atom_site_U_iso_or_equiv
_atom_site_type_symbol
_atom_site_attached_hydrogens
SiT1 0.38560 0.30770 0.37610 0.79150 ? Si 0
AlT1 0.38560 0.30770 0.37610 0.20850 ? Al 0
SiT3 0.30100 0.41070 0.50000 0.79150 ? Si 0
AlT3 0.30100 0.41070 0.50000 0.20850 ? Al 0
SiT4 0.38820 0.18400 0.50000 0.79150 ? Si 0
AlT4 0.38820 0.18400 0.50000 0.20850 ? Al 0
SiT5 0.25000 0.25000 0.25000 0.79150 ? Si 0
AlT5 0.25000 0.25000 0.25000 0.20850 ? Al 0
O1 0.31760 0.30420 0.30130 1.00000 ? O 0
O3 0.37200 0.23180 0.42560 1.00000 ? O 0
O4 0.35630 0.37990 0.42470 1.00000 ? O 0
O7 0.50000 0.31620 0.34890 1.00000 ? O 0
O8 0.31530 0.11380 0.50000 1.00000 ? O 0
O9 0.30930 0.50000 0.50000 1.00000 ? O 0
O10 0.50000 0.15060 0.50000 1.00000 ? O 0
Wat1 0.46100 0.12200 0.30600 0.21000 0.06200 O 2
Wat2 0.50000 0.13000 0.30700 0.25000 0.03600 O 2
Wat3 0.47400 0.00000 0.43100 0.34000 0.14000 O 2
Wat4 0.40500 0.00000 0.38600 0.26000 0.11000 O 2
Wat6 0.38900 0.00000 0.31900 0.19000 0.07000 O 2
Wat8 0.50000 0.50000 0.37200 1.00000 ? O 2
Wat11 0.39800 0.09400 0.31600 0.15000 0.08000 O 2
NaC1 0.50000 0.00000 0.29100 0.10625 0.03000 Na 0
KC1 0.50000 0.00000 0.29100 0.03000 0.03000 K 0
MgC1 0.50000 0.00000 0.29100 0.04750 0.03000 Mg 0
CaC1 0.50000 0.00000 0.29100 0.16250 0.03000 Ca 0
BaC1 0.50000 0.00000 0.29100 0.00250 0.03000 Ba 0
NH4C2 0.29100 0.05800 0.29200 0.00875 0.13000 N 0
ND42 0.50000 0.09000 0.27300 0.12000 0.19000 N 0
ND43 0.33700 0.02800 0.23400 0.11000 0.12000 N 0
ND44 0.33800 0.06800 0.33100 0.15000 0.09000 N 0

loop_
_cod_changelog_entry_id
_cod_changelog_entry_author
_cod_changelog_entry_date
_cod_changelog_entry_text
1
;cod-tools version 3.8.0
Id: cif_guess_AMCSD_atom_types 9581 2023-05-17 12:35:41Z saulius
;
2023-05-23T09:13:33+03:00
;Derived atom types and hydrogen counts
from atom names that follow the AMCSD naming convention
(Wat == water, O-H == hydroxyl).
;

loop_
_cod_related_entry_id
_cod_related_entry_database
_cod_related_entry_code
1 AMCSD 0006847
